data_4119882
loop_
_publ_author_name
'Miguel Clemente-Le\'on'
'Eugenio Coronado'
'Maurici L\'opez-Jord\`a'
'Jo\~ao C. Waerenborgh'
'C\'edric Desplanches'
'Hongfeng Wang'
'Jean-Fran\,cois L\'etard'
'Andreas Hauser'
'Antoine Tissot'

_publ_section_title
;
 Stimuli Responsive Hybrid Magnets: Tuning the Photoinduced Spin-Crossover
 in Fe(III) Complexes Inserted into Layered Magnets
;
_journal_name_full 'Journal of the American Chemical Society'
_journal_page_first 8655
_journal_page_last 8667
_journal_paper_doi 10.1021/ja402674x
_journal_volume 135
_journal_year 2013
_chemical_formula_sum 'C27 H26 Br2 Cr Fe Mn N4 O14'
_chemical_formula_weight 953.13
_chemical_name_systematic
;
 ?
;
_space_group_IT_number 14
_symmetry_cell_setting monoclinic
_symmetry_space_group_name_Hall '-P 2ybc'
_symmetry_space_group_name_H-M 'P 1 21/c 1'
_atom_sites_solution_hydrogens geom
_atom_sites_solution_primary direct
_atom_sites_solution_secondary difmap
_audit_creation_method SHELXL-97
_cell_angle_alpha 90.00
_cell_angle_beta 109.821(4)
_cell_angle_gamma 90.00
_cell_formula_units_Z 4
_cell_length_a 11.7115(4)
_cell_length_b 31.9453(7)
_cell_length_c 9.5068(3)
_cell_measurement_reflns_used 12978
_cell_measurement_temperature 100(2)
_cell_measurement_theta_max 30.4935
_cell_measurement_theta_min 2.9684
_cell_volume 3346.04(19)
_computing_structure_refinement 'SHELXL-97 (Sheldrick, 1997)'
_diffrn_ambient_temperature 100(2)
_diffrn_detector_area_resol_mean 16.0267
_diffrn_measured_fraction_theta_full 0.998
_diffrn_measured_fraction_theta_max 0.998
_diffrn_measurement_device_type 'SuperNova, Single source at offset), Sapphire3'
_diffrn_measurement_method '\w scans'
_diffrn_radiation_monochromator mirror
_diffrn_radiation_source 'SuperNova (Mo) x-ray Source'
_diffrn_radiation_type MoK\a
_diffrn_radiation_wavelength 0.71073
_diffrn_reflns_av_R_equivalents 0.0696
_diffrn_reflns_av_sigmaI/netI 0.0465
_diffrn_reflns_limit_h_max 16
_diffrn_reflns_limit_h_min -16
_diffrn_reflns_limit_k_max 45
_diffrn_reflns_limit_k_min -45
_diffrn_reflns_limit_l_max 13
_diffrn_reflns_limit_l_min -13
_diffrn_reflns_number 72551
_diffrn_reflns_theta_full 30.56
_diffrn_reflns_theta_max 30.56
_diffrn_reflns_theta_min 2.97
_exptl_absorpt_coefficient_mu 3.580
_exptl_absorpt_correction_T_max 0.8700
_exptl_absorpt_correction_T_min 0.6341
_exptl_absorpt_correction_type multi-scan
_exptl_absorpt_process_details
;
CrysAlisPro, Agilent Technologies,
Version 1.171.36.21 (release 14-08-2012 CrysAlis171 .NET)
(compiled Sep 14 2012,17:21:16)
empirical absorption correction using spherical harmonics,
 implemented in SCALE3 ABSPACK scaling algorithm.
;
_exptl_crystal_colour brown
_exptl_crystal_density_diffrn 1.892
_exptl_crystal_description prism
_exptl_crystal_F_000 1892
_exptl_crystal_size_max 0.14
_exptl_crystal_size_mid 0.10
_exptl_crystal_size_min 0.04
_refine_diff_density_max 1.137
_refine_diff_density_min -0.863
_refine_diff_density_rms 0.130
_refine_ls_extinction_method none
_refine_ls_goodness_of_fit_ref 1.176
_refine_ls_hydrogen_treatment constr
_refine_ls_matrix_type full
_refine_ls_number_parameters 451
_refine_ls_number_reflns 10248
_refine_ls_number_restraints 0
_refine_ls_restrained_S_all 1.176
_refine_ls_R_factor_all 0.0753
_refine_ls_R_factor_gt 0.0545
_refine_ls_shift/su_max 0.000
_refine_ls_shift/su_mean 0.000
_refine_ls_structure_factor_coef Fsqd
_refine_ls_weighting_details 'calc w=1/[\s^2^(Fo^2^)+(0.0206P)^2^+12.2030P] where P=(Fo^2^+2Fc^2^)/3'
_refine_ls_weighting_scheme calc
_refine_ls_wR_factor_gt 0.1031
_refine_ls_wR_factor_ref 0.1098
_reflns_number_gt 8128
_reflns_number_total 10248
_reflns_threshold_expression >2sigma(I)
_cod_data_source_file ja402674x_si_001.cif
_cod_data_source_block new
_cod_original_cell_volume 3346.04(17)
_cod_database_code 4119882

loop_
_symmetry_equiv_pos_as_xyz
'x, y, z'
'-x, y+1/2, -z+1/2'
'-x, -y, -z'
'x, -y-1/2, z-1/2'

loop_
_atom_site_label
_atom_site_type_symbol
_atom_site_fract_x
_atom_site_fract_y
_atom_site_fract_z
_atom_site_U_iso_or_equiv
_atom_site_adp_type
_atom_site_occupancy
_atom_site_symmetry_multiplicity
_atom_site_calc_flag
_atom_site_refinement_flags
_atom_site_disorder_group
C1 C 0.0430(3) 0.18529(12) -0.1503(4) 0.0175(7) Uani 1 1 d . .
C2 C -0.0539(4) 0.20113(13) -0.2710(4) 0.0209(8) Uani 1 1 d . .
H2 H -0.1349 0.1950 -0.2774 0.025 Uiso 1 1 calc R .
C3 C -0.0337(4) 0.22542(12) -0.3803(5) 0.0227(8) Uani 1 1 d . .
H3 H -0.1009 0.2356 -0.4608 0.027 Uiso 1 1 calc R .
C4 C 0.0839(4) 0.23516(12) -0.3742(5) 0.0229(8) Uani 1 1 d . .
H4 H 0.0971 0.2514 -0.4509 0.027 Uiso 1 1 calc R .
C5 C 0.1808(4) 0.22094(12) -0.2557(5) 0.0221(8) Uani 1 1 d . .
H5 H 0.2610 0.2279 -0.2505 0.026 Uiso 1 1 calc R .
C6 C 0.1633(3) 0.19615(12) -0.1418(4) 0.0176(7) Uani 1 1 d . .
C7 C 0.2679(3) 0.18476(12) -0.0170(5) 0.0208(8) Uani 1 1 d . .
H7 H 0.3446 0.1948 -0.0158 0.025 Uiso 1 1 calc R .
C8 C 0.3806(4) 0.15372(14) 0.2144(6) 0.0322(10) Uani 1 1 d . .
H8A H 0.3923 0.1738 0.2974 0.039 Uiso 1 1 calc R .
H8B H 0.4498 0.1563 0.1774 0.039 Uiso 1 1 calc R .
C9 C 0.3721(4) 0.10984(14) 0.2665(6) 0.0303(10) Uani 1 1 d . .
H9A H 0.3840 0.0897 0.1938 0.036 Uiso 1 1 calc R .
H9B H 0.4367 0.1051 0.3642 0.036 Uiso 1 1 calc R .
C10 C 0.2353(5) 0.11712(16) 0.4230(5) 0.0393(12) Uani 1 1 d . .
H10A H 0.3142 0.1156 0.5054 0.047 Uiso 1 1 calc R .
H10B H 0.1775 0.0984 0.4481 0.047 Uiso 1 1 calc R .
C11 C 0.1882(5) 0.16174(16) 0.4072(5) 0.0414(13) Uani 1 1 d . .
H11A H 0.1532 0.1677 0.4864 0.050 Uiso 1 1 calc R .
H11B H 0.2561 0.1814 0.4195 0.050 Uiso 1 1 calc R .
C12 C -0.0343(4) 0.16147(14) 0.2486(5) 0.0276(9) Uani 1 1 d . .
H12A H -0.0894 0.1778 0.1641 0.033 Uiso 1 1 calc R .
H12B H -0.0454 0.1712 0.3419 0.033 Uiso 1 1 calc R .
C13 C -0.0643(5) 0.11526(15) 0.2257(5) 0.0322(10) Uani 1 1 d . .
H13A H -0.0275 0.0998 0.3207 0.039 Uiso 1 1 calc R .
H13B H -0.1532 0.1110 0.1911 0.039 Uiso 1 1 calc R .
C14 C -0.0712(4) 0.07143(13) 0.0199(5) 0.0250(9) Uani 1 1 d . .
H14 H -0.1454 0.0614 0.0269 0.030 Uiso 1 1 calc R .
C15 C -0.0295(4) 0.05359(13) -0.0930(5) 0.0238(8) Uani 1 1 d . .
C16 C -0.1027(4) 0.02289(13) -0.1884(5) 0.0292(10) Uani 1 1 d . .
H16 H -0.1790 0.0159 -0.1800 0.035 Uiso 1 1 calc R .
C17 C -0.0653(4) 0.00291(15) -0.2931(5) 0.0351(11) Uani 1 1 d . .
H17 H -0.1165 -0.0171 -0.3588 0.042 Uiso 1 1 calc R .
C18 C 0.0490(5) 0.01219(16) -0.3024(5) 0.0382(12) Uani 1 1 d . .
H18 H 0.0764 -0.0024 -0.3722 0.046 Uiso 1 1 calc R .
C19 C 0.1218(4) 0.04217(16) -0.2116(5) 0.0330(10) Uani 1 1 d . .
H19 H 0.1986 0.0482 -0.2202 0.040 Uiso 1 1 calc R .
C20 C 0.0847(4) 0.06412(14) -0.1058(5) 0.0255(9) Uani 1 1 d . .
C21 C 0.5267(3) 0.26244(11) 0.0136(4) 0.0148(7) Uani 1 1 d . .
C22 C 0.6459(3) 0.23982(11) 0.1071(4) 0.0154(7) Uani 1 1 d . .
C23 C 0.4977(3) 0.12632(12) -0.1853(4) 0.0157(7) Uani 1 1 d . .
C24 C 0.6148(3) 0.12238(11) -0.2255(4) 0.0157(7) Uani 1 1 d . .
C25 C 0.4457(3) 0.01427(11) -0.5430(4) 0.0160(7) Uani 1 1 d . .
C26 C 0.5643(3) 0.00788(11) 0.0485(4) 0.0170(7) Uani 1 1 d . .
N1 N -0.0142(3) 0.10026(10) 0.1124(4) 0.0215(7) Uani 1 1 d . .
N2 N 0.0936(3) 0.16795(10) 0.2576(4) 0.0217(7) Uani 1 1 d . .
H2A H 0.1001 0.1955 0.2294 0.026 Uiso 1 1 calc R .
N3 N 0.2504(3) 0.10291(10) 0.2818(4) 0.0217(7) Uani 1 1 d . .
H3A H 0.2352 0.0743 0.2737 0.026 Uiso 1 1 calc R .
N4 N 0.2655(3) 0.16202(11) 0.0932(4) 0.0215(7) Uani 1 1 d . .
O1 O 0.1608(3) 0.09191(10) -0.0214(3) 0.0279(7) Uani 1 1 d . .
O2 O 0.0173(2) 0.16254(9) -0.0497(3) 0.0214(6) Uani 1 1 d . .
O3 O 0.4809(2) 0.28678(8) 0.0840(3) 0.0191(5) Uani 1 1 d . .
O4 O 0.6886(2) 0.24876(8) 0.2429(3) 0.0201(6) Uani 1 1 d . .
O5 O 0.4855(2) 0.25425(8) -0.1232(3) 0.0190(5) Uani 1 1 d . .
O6 O 0.6886(2) 0.21434(8) 0.0373(3) 0.0215(6) Uani 1 1 d . .
O7 O 0.4706(2) 0.16265(9) -0.1560(3) 0.0208(6) Uani 1 1 d . .
O8 O 0.6724(2) 0.15506(9) -0.2242(3) 0.0213(6) Uani 1 1 d . .
O9 O 0.4388(2) 0.09342(9) -0.1883(3) 0.0207(6) Uani 1 1 d . .
O10 O 0.6413(3) 0.08619(9) -0.2553(3) 0.0231(6) Uani 1 1 d . .
O11 O 0.4144(2) 0.04113(8) -0.4655(3) 0.0213(6) Uani 1 1 d . .
O12 O 0.6202(3) 0.02942(8) -0.0167(3) 0.0214(6) Uani 1 1 d . .
O13 O 0.3979(3) 0.00840(8) -0.6803(3) 0.0223(6) Uani 1 1 d . .
O14 O 0.6001(2) -0.00256(8) 0.1837(3) 0.0188(5) Uani 1 1 d . .
Mn1 Mn 0.58562(5) 0.208502(17) -0.18753(6) 0.01269(11) Uani 0.50 1 d P 1
Cr1 Cr 0.58562(5) 0.208502(17) -0.18753(6) 0.01269(11) Uani 0.50 1 d P 2
Mn2 Mn 0.52068(5) 0.040394(17) -0.24011(6) 0.01399(11) Uani 0.50 1 d P 3
Cr2 Cr 0.52068(5) 0.040394(17) -0.24011(6) 0.01399(11) Uani 0.50 1 d P 4
Fe Fe 0.12622(5) 0.130732(17) 0.10344(6) 0.01755(12) Uani 1 1 d . .
C1S C 0.7830(4) 0.11212(12) -0.4839(4) 0.0197(7) Uani 1 1 d . .
H1S1 H 0.8718 0.1130 -0.4630 0.024 Uiso 1 1 calc R .
H1S2 H 0.7688 0.1106 -0.3872 0.024 Uiso 1 1 calc R .
Br1 Br 0.70953(4) 0.162323(12) -0.58877(5) 0.02463(10) Uani 1 1 d . .
Br2 Br 0.71577(4) 0.063343(12) -0.60130(5) 0.02359(9) Uani 1 1 d . .

loop_
_atom_site_aniso_label
_atom_site_aniso_U_11
_atom_site_aniso_U_22
_atom_site_aniso_U_33
_atom_site_aniso_U_23
_atom_site_aniso_U_13
_atom_site_aniso_U_12
C1 0.0159(17) 0.0205(18) 0.0185(18) -0.0037(14) 0.0091(15) -0.0008(14)
C2 0.0154(18) 0.023(2) 0.0229(19) -0.0021(15) 0.0052(15) 0.0014(15)
C3 0.022(2) 0.0195(19) 0.024(2) 0.0010(15) 0.0050(16) 0.0046(15)
C4 0.027(2) 0.0169(18) 0.027(2) 0.0008(15) 0.0116(17) -0.0016(16)
C5 0.022(2) 0.0190(18) 0.029(2) -0.0044(16) 0.0140(17) -0.0039(15)
C6 0.0154(17) 0.0194(18) 0.0193(18) -0.0058(14) 0.0075(14) -0.0004(14)
C7 0.0140(17) 0.0215(19) 0.028(2) -0.0037(16) 0.0082(15) -0.0018(15)
C8 0.020(2) 0.026(2) 0.041(3) 0.0057(19) -0.0018(19) -0.0010(17)
C9 0.019(2) 0.022(2) 0.042(3) 0.0062(19) 0.0001(18) 0.0020(17)
C10 0.052(3) 0.039(3) 0.019(2) 0.0019(19) 0.002(2) 0.023(2)
C11 0.042(3) 0.041(3) 0.028(2) -0.010(2) -0.006(2) 0.018(2)
C12 0.031(2) 0.027(2) 0.030(2) -0.0036(18) 0.0169(19) 0.0024(18)
C13 0.040(3) 0.033(2) 0.031(2) -0.0033(19) 0.022(2) -0.007(2)
C14 0.020(2) 0.025(2) 0.028(2) 0.0031(17) 0.0064(17) -0.0012(16)
C15 0.021(2) 0.0216(19) 0.025(2) -0.0030(16) 0.0017(16) 0.0014(15)
C16 0.026(2) 0.020(2) 0.032(2) -0.0014(17) -0.0017(18) 0.0019(17)
C17 0.035(3) 0.026(2) 0.030(2) -0.0051(18) -0.007(2) 0.0036(19)
C18 0.038(3) 0.040(3) 0.028(2) -0.014(2) 0.001(2) 0.010(2)
C19 0.025(2) 0.041(3) 0.030(2) -0.011(2) 0.0054(19) 0.005(2)
C20 0.0193(19) 0.029(2) 0.023(2) -0.0053(17) -0.0001(16) 0.0029(16)
C21 0.0124(16) 0.0100(15) 0.0230(18) 0.0034(13) 0.0072(14) 0.0003(12)
C22 0.0143(17) 0.0119(16) 0.0221(18) 0.0077(13) 0.0089(14) 0.0009(13)
C23 0.0192(18) 0.0194(17) 0.0104(15) 0.0016(13) 0.0076(14) 0.0023(14)
C24 0.0194(18) 0.0183(17) 0.0111(15) 0.0021(13) 0.0074(14) 0.0046(14)
C25 0.0180(18) 0.0107(16) 0.0192(18) 0.0074(13) 0.0062(15) -0.0027(13)
C26 0.0206(18) 0.0108(16) 0.0214(18) -0.0046(13) 0.0092(15) -0.0006(13)
N1 0.0243(17) 0.0178(16) 0.0232(17) -0.0002(13) 0.0092(14) -0.0009(13)
N2 0.0229(17) 0.0168(16) 0.0215(16) -0.0032(13) 0.0024(14) 0.0038(13)
N3 0.0238(17) 0.0116(15) 0.0277(18) 0.0007(13) 0.0061(14) 0.0036(13)
N4 0.0151(15) 0.0236(17) 0.0227(17) -0.0010(14) 0.0021(13) -0.0031(13)
O1 0.0164(14) 0.0349(17) 0.0315(16) -0.0119(13) 0.0068(12) -0.0020(12)
O2 0.0148(13) 0.0312(15) 0.0178(13) 0.0046(11) 0.0050(11) -0.0023(11)
O3 0.0157(13) 0.0144(12) 0.0283(15) 0.0065(11) 0.0088(11) 0.0047(10)
O4 0.0168(13) 0.0184(13) 0.0224(14) 0.0072(11) 0.0031(11) 0.0016(10)
O5 0.0161(13) 0.0131(12) 0.0238(14) 0.0037(10) 0.0017(11) 0.0018(10)
O6 0.0196(14) 0.0196(14) 0.0284(15) 0.0092(11) 0.0122(12) 0.0075(11)
O7 0.0221(14) 0.0219(14) 0.0245(14) 0.0008(11) 0.0157(12) 0.0043(11)
O8 0.0152(13) 0.0308(15) 0.0213(14) -0.0013(12) 0.0107(11) -0.0045(11)
O9 0.0209(14) 0.0237(14) 0.0223(14) -0.0011(11) 0.0136(12) -0.0015(11)
O10 0.0277(15) 0.0237(14) 0.0258(15) 0.0054(12) 0.0193(13) 0.0111(12)
O11 0.0208(14) 0.0151(13) 0.0287(15) 0.0110(11) 0.0094(12) 0.0053(11)
O12 0.0238(14) 0.0180(13) 0.0266(15) -0.0070(11) 0.0142(12) -0.0088(11)
O13 0.0232(14) 0.0160(13) 0.0216(14) 0.0082(11) -0.0006(12) -0.0027(11)
O14 0.0183(13) 0.0153(12) 0.0206(13) -0.0022(10) 0.0035(11) -0.0034(10)
Mn1 0.0171(3) 0.0087(2) 0.0141(3) -0.00039(19) 0.0077(2) -0.0007(2)
Cr1 0.0171(3) 0.0087(2) 0.0141(3) -0.00039(19) 0.0077(2) -0.0007(2)
Mn2 0.0224(3) 0.0088(2) 0.0124(2) -0.00016(19) 0.0080(2) -0.0009(2)
Cr2 0.0224(3) 0.0088(2) 0.0124(2) -0.00016(19) 0.0080(2) -0.0009(2)
Fe 0.0143(3) 0.0188(3) 0.0185(3) -0.0021(2) 0.0042(2) -0.0008(2)
C1S 0.0197(18) 0.0212(18) 0.0183(18) -0.0013(15) 0.0067(15) 0.0009(15)
Br1 0.0265(2) 0.01887(18) 0.0233(2) -0.00120(15) 0.00172(16) 0.00252(16)
Br2 0.0280(2) 0.01751(18) 0.0273(2) -0.00147(15) 0.01196(17) -0.00323(16)

loop_
_atom_type_symbol
_atom_type_description
_atom_type_scat_dispersion_real
_atom_type_scat_dispersion_imag
_atom_type_scat_source
C C 0.0033 0.0016 'International Tables Vol C Tables 4.2.6.8 and 6.1.1.4'
H H 0.0000 0.0000 'International Tables Vol C Tables 4.2.6.8 and 6.1.1.4'
N N 0.0061 0.0033 'International Tables Vol C Tables 4.2.6.8 and 6.1.1.4'
O O 0.0106 0.0060 'International Tables Vol C Tables 4.2.6.8 and 6.1.1.4'
Cr Cr 0.3209 0.6236 'International Tables Vol C Tables 4.2.6.8 and 6.1.1.4'
Mn Mn 0.3368 0.7283 'International Tables Vol C Tables 4.2.6.8 and 6.1.1.4'
Fe Fe 0.3463 0.8444 'International Tables Vol C Tables 4.2.6.8 and 6.1.1.4'
Br Br -0.2901 2.4595 'International Tables Vol C Tables 4.2.6.8 and 6.1.1.4'

loop_
_geom_angle_atom_site_label_1
_geom_angle_atom_site_label_2
_geom_angle_atom_site_label_3
_geom_angle
_geom_angle_site_symmetry_1
_geom_angle_site_symmetry_3
O2 C1 C2 118.2(3) . .
O2 C1 C6 123.9(3) . .
C2 C1 C6 117.8(3) . .
C3 C2 C1 121.3(4) . .
C3 C2 H2 119.3 . .
C1 C2 H2 119.3 . .
C2 C3 C4 120.9(4) . .
C2 C3 H3 119.6 . .
C4 C3 H3 119.6 . .
C5 C4 C3 119.2(4) . .
C5 C4 H4 120.4 . .
C3 C4 H4 120.4 . .
C4 C5 C6 121.3(4) . .
C4 C5 H5 119.4 . .
C6 C5 H5 119.4 . .
C5 C6 C1 119.4(4) . .
C5 C6 C7 118.1(4) . .
C1 C6 C7 122.4(4) . .
N4 C7 C6 124.8(4) . .
N4 C7 H7 117.6 . .
C6 C7 H7 117.6 . .
N4 C8 C9 106.3(3) . .
N4 C8 H8A 110.5 . .
C9 C8 H8A 110.5 . .
N4 C8 H8B 110.5 . .
C9 C8 H8B 110.5 . .
H8A C8 H8B 108.7 . .
N3 C9 C8 110.0(3) . .
N3 C9 H9A 109.7 . .
C8 C9 H9A 109.7 . .
N3 C9 H9B 109.7 . .
C8 C9 H9B 109.7 . .
H9A C9 H9B 108.2 . .
N3 C10 C11 110.4(4) . .
N3 C10 H10A 109.6 . .
C11 C10 H10A 109.6 . .
N3 C10 H10B 109.6 . .
C11 C10 H10B 109.6 . .
H10A C10 H10B 108.1 . .
N2 C11 C10 110.3(4) . .
N2 C11 H11A 109.6 . .
C10 C11 H11A 109.6 . .
N2 C11 H11B 109.6 . .
C10 C11 H11B 109.6 . .
H11A C11 H11B 108.1 . .
N2 C12 C13 108.9(3) . .
N2 C12 H12A 109.9 . .
C13 C12 H12A 109.9 . .
N2 C12 H12B 109.9 . .
C13 C12 H12B 109.9 . .
H12A C12 H12B 108.3 . .
N1 C13 C12 107.0(3) . .
N1 C13 H13A 110.3 . .
C12 C13 H13A 110.3 . .
N1 C13 H13B 110.3 . .
C12 C13 H13B 110.3 . .
H13A C13 H13B 108.6 . .
N1 C14 C15 124.2(4) . .
N1 C14 H14 117.9 . .
C15 C14 H14 117.9 . .
C16 C15 C20 119.5(4) . .
C16 C15 C14 117.9(4) . .
C20 C15 C14 122.5(4) . .
C17 C16 C15 121.0(5) . .
C17 C16 H16 119.5 . .
C15 C16 H16 119.5 . .
C16 C17 C18 119.6(4) . .
C16 C17 H17 120.2 . .
C18 C17 H17 120.2 . .
C19 C18 C17 120.6(5) . .
C19 C18 H18 119.7 . .
C17 C18 H18 119.7 . .
C18 C19 C20 121.2(5) . .
C18 C19 H19 119.4 . .
C20 C19 H19 119.4 . .
O1 C20 C19 117.4(4) . .
O1 C20 C15 124.5(4) . .
C19 C20 C15 118.0(4) . .
O5 C21 O3 126.7(3) . .
O5 C21 C22 116.9(3) . .
O3 C21 C22 116.4(3) . .
O4 C22 O6 127.0(3) . .
O4 C22 C21 116.8(3) . .
O6 C22 C21 116.1(3) . .
O9 C23 O7 126.9(3) . .
O9 C23 C24 117.0(3) . .
O7 C23 C24 116.2(3) . .
O8 C24 O10 127.1(4) . .
O8 C24 C23 116.9(3) . .
O10 C24 C23 116.0(3) . .
O13 C25 O11 126.5(3) . .
O13 C25 C25 117.3(4) . 3_654
O11 C25 C25 116.1(4) . 3_654
O12 C26 O14 127.2(4) . .
O12 C26 C26 116.6(4) . 3_655
O14 C26 C26 116.2(4) . 3_655
C14 N1 C13 119.2(4) . .
C14 N1 Fe 125.4(3) . .
C13 N1 Fe 115.1(3) . .
C12 N2 C11 116.4(4) . .
C12 N2 Fe 108.1(2) . .
C11 N2 Fe 110.6(3) . .
C12 N2 H2A 107.1 . .
C11 N2 H2A 107.1 . .
Fe N2 H2A 107.1 . .
C10 N3 C9 116.9(4) . .
C10 N3 Fe 110.6(3) . .
C9 N3 Fe 106.9(3) . .
C10 N3 H3A 107.4 . .
C9 N3 H3A 107.4 . .
Fe N3 H3A 107.4 . .
C7 N4 C8 118.3(4) . .
C7 N4 Fe 125.7(3) . .
C8 N4 Fe 115.5(3) . .
C20 O1 Fe 126.2(3) . .
C1 O2 Fe 127.0(2) . .
C21 O3 Cr1 112.9(2) . 4_566
C21 O3 Mn1 112.9(2) . 4_566
Cr1 O3 Mn1 0.000(18) 4_566 4_566
C22 O4 Cr1 114.1(2) . 4_566
C22 O4 Mn1 114.1(2) . 4_566
Cr1 O4 Mn1 0.00(4) 4_566 4_566
C21 O5 Mn1 113.1(2) . .
C22 O6 Mn1 113.9(2) . .
C23 O7 Mn1 113.1(2) . .
C24 O8 Mn1 113.5(2) . .
C23 O9 Mn2 113.1(2) . .
C24 O10 Mn2 114.1(2) . .
C25 O11 Mn2 113.7(2) . .
C26 O12 Mn2 113.2(2) . .
C25 O13 Cr2 113.0(2) . 3_654
C25 O13 Mn2 113.0(2) . 3_654
Cr2 O13 Mn2 0.00(4) 3_654 3_654
C26 O14 Cr2 113.6(2) . 3_655
C26 O14 Mn2 113.6(2) . 3_655
Cr2 O14 Mn2 0.00(3) 3_655 3_655
O4 Mn1 O8 96.73(11) 4_565 .
O4 Mn1 O6 94.10(11) 4_565 .
O8 Mn1 O6 95.73(11) . .
O4 Mn1 O7 170.21(11) 4_565 .
O8 Mn1 O7 79.80(10) . .
O6 Mn1 O7 95.36(11) . .
O4 Mn1 O5 94.45(11) 4_565 .
O8 Mn1 O5 168.25(11) . .
O6 Mn1 O5 79.85(10) . .
O7 Mn1 O5 89.71(10) . .
O4 Mn1 O3 79.75(10) 4_565 4_565
O8 Mn1 O3 91.87(11) . 4_565
O6 Mn1 O3 170.75(11) . 4_565
O7 Mn1 O3 91.16(11) . 4_565
O5 Mn1 O3 93.65(10) . 4_565
O14 Mn2 O10 167.03(11) 3_655 .
O14 Mn2 O12 80.33(10) 3_655 .
O10 Mn2 O12 91.77(11) . .
O14 Mn2 O11 92.91(11) 3_655 .
O10 Mn2 O11 95.97(11) . .
O12 Mn2 O11 170.75(11) . .
O14 Mn2 O9 90.22(11) 3_655 .
O10 Mn2 O9 79.76(10) . .
O12 Mn2 O9 92.24(11) . .
O11 Mn2 O9 94.10(11) . .
O14 Mn2 O13 95.39(11) 3_655 3_654
O10 Mn2 O13 95.47(11) . 3_654
O12 Mn2 O13 94.43(11) . 3_654
O11 Mn2 O13 79.83(11) . 3_654
O9 Mn2 O13 171.92(11) . 3_654
O1 Fe O2 95.98(13) . .
O1 Fe N1 93.71(14) . .
O2 Fe N1 86.70(13) . .
O1 Fe N4 86.73(14) . .
O2 Fe N4 92.52(13) . .
N1 Fe N4 179.14(15) . .
O1 Fe N2 173.49(14) . .
O2 Fe N2 89.90(13) . .
N1 Fe N2 83.80(14) . .
N4 Fe N2 95.84(14) . .
O1 Fe N3 89.53(14) . .
O2 Fe N3 173.17(13) . .
N1 Fe N3 96.99(14) . .
N4 Fe N3 83.75(14) . .
N2 Fe N3 84.81(13) . .
Br2 C1S Br1 110.52(19) . .
Br2 C1S H1S1 109.5 . .
Br1 C1S H1S1 109.5 . .
Br2 C1S H1S2 109.5 . .
Br1 C1S H1S2 109.5 . .
H1S1 C1S H1S2 108.1 . .

loop_
_geom_bond_atom_site_label_1
_geom_bond_atom_site_label_2
_geom_bond_distance
_geom_bond_site_symmetry_2
C1 O2 1.314(5) .
C1 C2 1.406(5) .
C1 C6 1.427(5) .
C2 C3 1.380(6) .
C2 H2 0.9500 .
C3 C4 1.395(6) .
C3 H3 0.9500 .
C4 C5 1.377(6) .
C4 H4 0.9500 .
C5 C6 1.411(6) .
C5 H5 0.9500 .
C6 C7 1.434(5) .
C7 N4 1.283(5) .
C7 H7 0.9500 .
C8 N4 1.470(5) .
C8 C9 1.501(6) .
C8 H8A 0.9900 .
C8 H8B 0.9900 .
C9 N3 1.497(6) .
C9 H9A 0.9900 .
C9 H9B 0.9900 .
C10 N3 1.483(6) .
C10 C11 1.517(7) .
C10 H10A 0.9900 .
C10 H10B 0.9900 .
C11 N2 1.490(6) .
C11 H11A 0.9900 .
C11 H11B 0.9900 .
C12 N2 1.486(5) .
C12 C13 1.516(6) .
C12 H12A 0.9900 .
C12 H12B 0.9900 .
C13 N1 1.471(5) .
C13 H13A 0.9900 .
C13 H13B 0.9900 .
C14 N1 1.292(5) .
C14 C15 1.440(6) .
C14 H14 0.9500 .
C15 C16 1.411(6) .
C15 C20 1.423(6) .
C16 C17 1.373(7) .
C16 H16 0.9500 .
C17 C18 1.403(7) .
C17 H17 0.9500 .
C18 C19 1.375(6) .
C18 H18 0.9500 .
C19 C20 1.410(6) .
C19 H19 0.9500 .
C20 O1 1.320(5) .
C21 O5 1.252(5) .
C21 O3 1.258(4) .
C21 C22 1.555(5) .
C22 O4 1.249(5) .
C22 O6 1.257(5) .
C23 O9 1.252(5) .
C23 O7 1.259(4) .
C23 C24 1.549(5) .
C24 O8 1.241(4) .
C24 O10 1.254(4) .
C25 O13 1.248(5) .
C25 O11 1.263(5) .
C25 C25 1.552(7) 3_654
C26 O12 1.250(4) .
C26 O14 1.254(5) .
C26 C26 1.558(7) 3_655
N1 Fe 1.938(3) .
N2 Fe 2.021(3) .
N2 H2A 0.9300 .
N3 Fe 2.027(3) .
N3 H3A 0.9300 .
N4 Fe 1.944(3) .
O1 Fe 1.853(3) .
O2 Fe 1.876(3) .
O3 Cr1 2.107(3) 4_566
O3 Mn1 2.107(3) 4_566
O4 Cr1 2.073(3) 4_566
O4 Mn1 2.073(3) 4_566
O5 Mn1 2.091(3) .
O6 Mn1 2.076(3) .
O7 Mn1 2.080(3) .
O8 Mn1 2.076(3) .
O9 Mn2 2.086(3) .
O10 Mn2 2.073(3) .
O11 Mn2 2.082(3) .
O12 Mn2 2.076(3) .
O13 Cr2 2.098(3) 3_654
O13 Mn2 2.098(3) 3_654
O14 Cr2 2.065(3) 3_655
O14 Mn2 2.065(3) 3_655
Mn1 O4 2.073(3) 4_565
Mn1 O3 2.107(3) 4_565
Mn2 O14 2.065(3) 3_655
Mn2 O13 2.098(3) 3_654
C1S Br2 1.923(4) .
C1S Br1 1.930(4) .
C1S H1S1 0.9900 .
C1S H1S2 0.9900 .
